data_7232795
loop_
_publ_author_name
'Aulakh, Jaspreet K.'
'Lobana, Tarlok S.'
'Sood, Henna'
'Arora, Daljit S.'
'Kaur, Raminderjit'
'Singh, Jatinder'
'Garcia-Santos, Isabel'
'Kaur, Manpreet'
'Jasinski, Jerry P.'

_publ_section_title
;
 Silver derivatives of multi-donor heterocyclic thioamides as
 antimicrobial/anticancer agents: unusual bio-activity against methicillin
 resistant S. aureus, S. epidermidis, and E. faecalis and human bone
 cancer MG63 cell line
;
_journal_issue 27
_journal_name_full 'RSC Advances'
_journal_page_first 15470
_journal_paper_doi 10.1039/C9RA01804B
_journal_volume 9
_journal_year 2019
_chemical_formula_moiety 'C42 H39 Ag N3 O3 P2 S'
_chemical_formula_sum 'C42 H42 Ag N3 O3 P2 S'
_chemical_formula_weight 838.65
_space_group_crystal_system triclinic
_space_group_IT_number 2
_space_group_name_Hall '-P 1'
_space_group_name_H-M_alt 'P -1'
_symmetry_space_group_name_Hall '-P 1'
_symmetry_space_group_name_H-M 'P -1'
_atom_sites_solution_hydrogens geom
_atom_sites_solution_primary dual
_audit_creation_date 2017-07-05
_audit_creation_method
;
Olex2 1.2
(compiled 2017.03.28 svn.r3405 for OlexSys, GUI svn.r5337)
;
_audit_update_record
;
2018-11-11 deposited with the CCDC.    2019-04-16 downloaded from the CCDC.
;
_cell_angle_alpha 77.698(4)
_cell_angle_beta 82.402(4)
_cell_angle_gamma 79.796(4)
_cell_formula_units_Z 2
_cell_length_a 10.5641(6)
_cell_length_b 12.9718(7)
_cell_length_c 15.3593(8)
_cell_measurement_reflns_used 5183
_cell_measurement_temperature 293(2)
_cell_measurement_theta_max 71.1070
_cell_measurement_theta_min 3.6210
_cell_volume 2014.12(19)
_computing_cell_refinement 'CrysAlisPro 1.171.38.43f (Rigaku OD, 2015)'
_computing_data_collection 'CrysAlisPro 1.171.38.43f (Rigaku OD, 2015)'
_computing_data_reduction 'CrysAlisPro 1.171.38.43f (Rigaku OD, 2015)'
_computing_molecular_graphics 'Olex2 (Dolomanov et al., 2009)'
_computing_publication_material 'Olex2 (Dolomanov et al., 2009)'
_computing_structure_refinement 'ShelXL (Sheldrick, 2015)'
_computing_structure_solution 'ShelXT (Sheldrick, 2015)'
_diffrn_ambient_temperature 293(2)
_diffrn_detector 'CCD plate'
_diffrn_detector_area_resol_mean 16.0416
_diffrn_detector_type Eos
_diffrn_measured_fraction_theta_full 0.999
_diffrn_measured_fraction_theta_max 0.978
_diffrn_measurement_details
;
List of Runs (angles in degrees, time in seconds):

  # Type    Start    End  Width  t~exp~   \w     \q     \k     \f   Frames
#--------------------------------------------------------------------------
  1  \w    -30.00   7.00   1.00    1.00    --  -33.50  37.00   0.00   37
  2  \w    -22.00  38.00   1.00    1.00    --  -33.50  19.00 -30.00   60
  3  \w    -34.00  54.00   1.00    1.00    --   35.17 -37.00-180.00   88
  4  \w     24.00  69.00   1.00    1.00    --   35.17 -99.00 -60.00   45
  5  \w     66.00  99.00   1.00    1.00    --   35.17-178.00-150.00   33
  6  \w     39.00  65.00   1.00    2.50    --  108.00-111.00-150.00   26
  7  \w     41.00  84.00   1.00    2.50    --  108.00 -77.00-120.00   43
  8  \w    105.00 131.00   1.00    2.50    --  108.00 -77.00-120.00   26
  9  \w     88.00 115.00   1.00    2.50    --  108.00-111.00-150.00   27
 10  \w     62.00 116.00   1.00    2.50    --  108.00-111.00 -30.00   54
 11  \w     85.00 111.00   1.00    2.50    --  108.00-106.00  73.00   26
 12  \w     65.00 104.00   1.00    2.50    --  108.00 -94.00  60.00   39
 13  \w     42.00 123.00   1.00    2.50    --  108.00 -77.00 120.00   81
 14  \w    113.00 174.00   1.00    2.50    --  108.00  15.00 -30.00   61
 15  \w    108.00 166.00   1.00    2.50    --  108.00  61.00-150.00   58
 16  \w    119.00 156.00   1.00    2.50    --  108.00 111.00 -90.00   37
 17  \w     70.00 105.00   1.00    2.50    --  108.00  15.00 -30.00   35
 18  \w     58.00 122.00   1.00    2.50    --  108.00 -45.00-150.00   64
 19  \w     40.00 125.00   1.00    2.50    --  108.00 -45.00   0.00   85
 20  \w    101.00 163.00   1.00    2.50    --  108.00  45.00  90.00   62
 21  \w    144.00 176.00   1.00    2.50    --  108.00  77.00 120.00   32
 22  \w    103.00 178.00   1.00    2.50    --  108.00 111.00 150.00   75
 23  \w     43.00 104.00   1.00    2.50    --  108.00 -30.00 150.00   61
 24  \w     46.00  95.00   1.00    2.50    --  108.00 -15.00  90.00   49
 25  \w     26.00  78.00   1.00    1.00    --   35.17-106.00  73.00   52
 26  \w     34.00  62.00   1.00    1.00    --   35.17 -77.00 150.00   28
 27  \w    -27.00  20.00   1.00    1.00    --   35.17 -77.00 150.00   47
 28  \w    -49.00  30.00   1.00    1.00    --  -33.50  57.00  90.00   79
 29  \w    -59.00   3.00   1.00    1.00    --  -33.50  77.00-150.00   62
 30  \w    -98.00 -25.00   1.00    1.00    --  -33.50 -77.00   0.00   73
;
_diffrn_measurement_device 'four-circle diffractometer'
_diffrn_measurement_device_type 'Rigaku, Oxford diffraction'
_diffrn_measurement_method '\w scans'
_diffrn_orient_matrix_type 'CrysAlisPro convention (1999,Acta A55,543-557)'
_diffrn_orient_matrix_UB_11 -0.0990786000
_diffrn_orient_matrix_UB_12 -0.0684407000
_diffrn_orient_matrix_UB_13 0.0550380000
_diffrn_orient_matrix_UB_21 -0.0138634000
_diffrn_orient_matrix_UB_22 -0.0435223000
_diffrn_orient_matrix_UB_23 -0.0835331000
_diffrn_orient_matrix_UB_31 0.1102926000
_diffrn_orient_matrix_UB_32 -0.0924882000
_diffrn_orient_matrix_UB_33 0.0252745000
_diffrn_radiation_monochromator graphite
_diffrn_radiation_probe x-ray
_diffrn_radiation_type CuK\a
_diffrn_radiation_wavelength 1.54184
_diffrn_reflns_av_R_equivalents 0.0443
_diffrn_reflns_av_unetI/netI 0.0579
_diffrn_reflns_Laue_measured_fraction_full 0.999
_diffrn_reflns_Laue_measured_fraction_max 0.978
_diffrn_reflns_limit_h_max 12
_diffrn_reflns_limit_h_min -12
_diffrn_reflns_limit_k_max 14
_diffrn_reflns_limit_k_min -15
_diffrn_reflns_limit_l_max 18
_diffrn_reflns_limit_l_min -18
_diffrn_reflns_number 14231
_diffrn_reflns_point_group_measured_fraction_full 0.999
_diffrn_reflns_point_group_measured_fraction_max 0.978
_diffrn_reflns_theta_full 67.684
_diffrn_reflns_theta_max 71.449
_diffrn_reflns_theta_min 4.143
_diffrn_source 'fine-focus sealed X-ray tube'
_diffrn_source_type 'Enhance (Cu) X-ray Source'
_exptl_absorpt_coefficient_mu 5.577
_exptl_absorpt_correction_T_max 1.00000
_exptl_absorpt_correction_T_min 0.58609
_exptl_absorpt_correction_type multi-scan
_exptl_absorpt_process_details
;
CrysAlisPro 1.171.38.43f (Rigaku Oxford Diffraction, 2015)
Empirical absorption correction using spherical harmonics,
 implemented in SCALE3 ABSPACK scaling algorithm.
;
_exptl_crystal_colour colourless
_exptl_crystal_colour_primary colourless
_exptl_crystal_density_diffrn 1.383
_exptl_crystal_description prism
_exptl_crystal_F_000 864
_exptl_crystal_size_max 0.24
_exptl_crystal_size_mid 0.22
_exptl_crystal_size_min 0.16
_refine_diff_density_max 1.720
_refine_diff_density_min -0.671
_refine_diff_density_rms 0.085
_refine_ls_extinction_method none
_refine_ls_goodness_of_fit_ref 1.083
_refine_ls_hydrogen_treatment constr
_refine_ls_matrix_type full
_refine_ls_number_parameters 480
_refine_ls_number_reflns 7658
_refine_ls_number_restraints 0
_refine_ls_restrained_S_all 1.083
_refine_ls_R_factor_all 0.0668
_refine_ls_R_factor_gt 0.0548
_refine_ls_shift/su_max 0.290
_refine_ls_shift/su_mean 0.010
_refine_ls_structure_factor_coef Fsqd
_refine_ls_weighting_details 'w=1/[\s^2^(Fo^2^)+(0.0603P)^2^+2.2317P] where P=(Fo^2^+2Fc^2^)/3'
_refine_ls_weighting_scheme calc
_refine_ls_wR_factor_gt 0.1389
_refine_ls_wR_factor_ref 0.1469
_reflns_Friedel_coverage 0.000
_reflns_number_gt 6347
_reflns_number_total 7658
_reflns_threshold_expression 'I > 2\s(I)'
_cod_data_source_file c9ra01804b2.cif
_cod_data_source_block 2
_cod_database_code 7232795
_shelxl_version_number 2014/6
_chemical_oxdiff_formula 'C30 H39 N5 S2 P O3 Ag'
_chemical_oxdiff_usercomment 'Lobana's JPL-237'
_shelx_space_group_comment
;
The symmetry employed for this shelxl refinement is uniquely defined
by the following loop, which should always be used as a source of
symmetry information in preference to the above space-group names.
They are only intended as comments.
;
_reflns_odcompleteness_completeness 99.88
_reflns_odcompleteness_iscentric 1
_reflns_odcompleteness_theta 68.13
_olex2_refinement_description
;
1. Fixed Uiso
 At 1.2 times of:
  All C(H) groups, All C(H,H) groups, All N(H) groups
 At 1.5 times of:
  All C(H,H,H) groups
2. Others
 Sof(C40A)=1-FVAR(1)
 Sof(C40)=FVAR(1)
3.a Secondary CH2 refined with riding coordinates:
 C2(H2A,H2B), C3(H3A,H3B), C4(H4A,H4B), C5(H5A,H5B)
3.b Aromatic/amide H refined with riding coordinates:
 N2(H2), C8(H8), C9(H9), C10(H10), C11(H11), C12(H12), C14(H14), C15(H15),
 C16(H16), C17(H17), C18(H18), C20(H20), C21(H21), C22(H22), C23(H23), C26(H26),
  C27(H27), C28(H28), C29(H29), C30(H30), C32(H32), C33(H33), C34(H34),
 C35(H35), C36(H36), C38(H38), C40(H40), C42(H42)
3.c Idealised Me refined as rotating group:
 C6(H6A,H6B,H6C)
;
_olex2_exptl_crystal_mounting_method 'POLYMER LOOP'
_olex2_submission_special_instructions 'No special instructions were received'
_oxdiff_exptl_absorpt_empirical_details
;
Empirical correction (ABSPACK) includes:
- Absorption correction using spherical harmonics
- Frame scaling
;
_oxdiff_exptl_absorpt_empirical_full_max 1.687
_oxdiff_exptl_absorpt_empirical_full_min 0.686

loop_
_space_group_symop_operation_xyz
'x, y, z'
'-x, -y, -z'

loop_
_atom_site_label
_atom_site_type_symbol
_atom_site_fract_x
_atom_site_fract_y
_atom_site_fract_z
_atom_site_U_iso_or_equiv
_atom_site_adp_type
_atom_site_occupancy
_atom_site_site_symmetry_order
_atom_site_calc_flag
_atom_site_refinement_flags_posn
_atom_site_refinement_flags_adp
_atom_site_refinement_flags_occupancy
_atom_site_disorder_assembly
_atom_site_disorder_group
Ag1 Ag 0.17731(4) 0.76192(3) 0.74461(2) 0.04641(13) Uani 1 1 d . . . . .
S1 S 0.19721(15) 0.64605(12) 0.90538(8) 0.0596(3) Uani 1 1 d . . . . .
P1 P 0.29793(11) 0.66168(9) 0.63319(7) 0.0392(2) Uani 1 1 d . . . . .
P2 P 0.16965(11) 0.94876(9) 0.75400(7) 0.0394(2) Uani 1 1 d . . . . .
O1 O -0.0440(4) 0.7319(4) 0.7268(3) 0.0776(13) Uani 1 1 d . . . . .
O2 O -0.1684(6) 0.8793(4) 0.7361(4) 0.1010(17) Uani 1 1 d . . . . .
O3 O -0.1748(5) 0.7403(5) 0.8409(4) 0.0992(17) Uani 1 1 d . . . . .
N1 N -0.1272(5) 0.7807(5) 0.7670(3) 0.0656(13) Uani 1 1 d . . . . .
N2 N 0.0303(6) 0.5345(4) 0.8651(4) 0.0819(16) Uani 1 1 d . . . . .
H2 H -0.0177 0.5918 0.8417 0.098 Uiso 1 1 calc R U . . .
N3 N 0.1891(6) 0.4348(4) 0.9319(4) 0.0752(15) Uani 1 1 d . . . . .
C1 C 0.1375(6) 0.5350(4) 0.8995(3) 0.0562(13) Uani 1 1 d . . . . .
C2 C 0.0003(8) 0.4287(5) 0.8701(4) 0.081(2) Uani 1 1 d . . . . .
H2A H 0.0006 0.4135 0.8110 0.097 Uiso 1 1 calc R U . . .
H2B H -0.0829 0.4199 0.9036 0.097 Uiso 1 1 calc R U . . .
C3 C 0.1088(8) 0.3595(5) 0.9186(5) 0.090(2) Uani 1 1 d . . . . .
H3A H 0.0762 0.3197 0.9755 0.107 Uiso 1 1 calc R U . . .
H3B H 0.1575 0.3097 0.8829 0.107 Uiso 1 1 calc R U . . .
C4 C 0.3048(9) 0.4023(7) 0.9747(6) 0.106(3) Uani 1 1 d . . . . .
H4A H 0.2916 0.3475 1.0275 0.127 Uiso 1 1 calc R U . . .
H4B H 0.3280 0.4627 0.9936 0.127 Uiso 1 1 calc R U . . .
C5 C 0.4145(12) 0.3585(11) 0.9097(11) 0.175(6) Uani 1 1 d . . . . .
H5A H 0.3899 0.2983 0.8914 0.210 Uiso 1 1 calc R U . . .
H5B H 0.4250 0.4134 0.8566 0.210 Uiso 1 1 calc R U . . .
C6 C 0.5307(13) 0.3264(12) 0.9452(12) 0.198(7) Uani 1 1 d . . . . .
H6A H 0.5736 0.3872 0.9397 0.297 Uiso 1 1 calc R U . . .
H6B H 0.5836 0.2755 0.9133 0.297 Uiso 1 1 calc R U . . .
H6C H 0.5163 0.2940 1.0072 0.297 Uiso 1 1 calc R U . . .
C7 C 0.3011(5) 0.7262(4) 0.5152(3) 0.0448(10) Uani 1 1 d . . . . .
C8 C 0.3029(6) 0.8349(4) 0.4924(4) 0.0620(14) Uani 1 1 d . . . . .
H8 H 0.3016 0.8733 0.5373 0.074 Uiso 1 1 calc R U . . .
C9 C 0.3065(8) 0.8877(5) 0.4040(5) 0.082(2) Uani 1 1 d . . . . .
H9 H 0.3080 0.9608 0.3898 0.098 Uiso 1 1 calc R U . . .
C10 C 0.3080(7) 0.8325(6) 0.3379(4) 0.082(2) Uani 1 1 d . . . . .
H10 H 0.3093 0.8680 0.2785 0.098 Uiso 1 1 calc R U . . .
C11 C 0.3075(8) 0.7253(6) 0.3587(4) 0.083(2) Uani 1 1 d . . . . .
H11 H 0.3094 0.6877 0.3131 0.100 Uiso 1 1 calc R U . . .
C12 C 0.3043(7) 0.6712(5) 0.4469(4) 0.0671(16) Uani 1 1 d . . . . .
H12 H 0.3042 0.5979 0.4602 0.080 Uiso 1 1 calc R U . . .
C13 C 0.2444(5) 0.5351(4) 0.6345(3) 0.0443(10) Uani 1 1 d . . . . .
C14 C 0.1190(5) 0.5364(5) 0.6190(4) 0.0578(13) Uani 1 1 d . . . . .
H14 H 0.0636 0.6011 0.6090 0.069 Uiso 1 1 calc R U . . .
C15 C 0.0737(6) 0.4422(5) 0.6183(4) 0.0671(16) Uani 1 1 d . . . . .
H15 H -0.0108 0.4440 0.6064 0.081 Uiso 1 1 calc R U . . .
C16 C 0.1543(7) 0.3470(5) 0.6350(4) 0.0692(17) Uani 1 1 d . . . . .
H16 H 0.1245 0.2840 0.6339 0.083 Uiso 1 1 calc R U . . .
C17 C 0.2787(7) 0.3435(4) 0.6533(4) 0.0683(16) Uani 1 1 d . . . . .
H17 H 0.3321 0.2781 0.6659 0.082 Uiso 1 1 calc R U . . .
C18 C 0.3255(6) 0.4372(4) 0.6532(3) 0.0553(13) Uani 1 1 d . . . . .
H18 H 0.4100 0.4348 0.6654 0.066 Uiso 1 1 calc R U . . .
C19 C 0.4696(4) 0.6265(3) 0.6530(3) 0.0402(9) Uani 1 1 d . . . . .
C20 C 0.5682(5) 0.6180(4) 0.5851(3) 0.0537(12) Uani 1 1 d . . . . .
H20 H 0.5487 0.6278 0.5263 0.064 Uiso 1 1 calc R U . . .
C21 C 0.6954(6) 0.5950(5) 0.6040(4) 0.0629(14) Uani 1 1 d . . . . .
H21 H 0.7610 0.5886 0.5578 0.076 Uiso 1 1 calc R U . . .
C22 C 0.7259(6) 0.5815(5) 0.6903(5) 0.0680(16) Uani 1 1 d . . . . .
H22 H 0.8118 0.5674 0.7027 0.082 Uiso 1 1 calc R U . . .
C23 C 0.6287(6) 0.5889(7) 0.7575(4) 0.081(2) Uani 1 1 d . . . . .
H23 H 0.6487 0.5781 0.8163 0.097 Uiso 1 1 calc R U . . .
C24 C 0.5015(6) 0.6120(5) 0.7398(4) 0.0623(14) Uani 1 1 d . . . . .
H24 H 0.4364 0.6179 0.7864 0.075 Uiso 1 1 calc R U . . .
C25 C 0.1758(5) 1.0391(3) 0.6451(3) 0.0440(10) Uani 1 1 d . . . . .
C26 C 0.2910(6) 1.0720(4) 0.6035(3) 0.0544(12) Uani 1 1 d . . . . .
H26 H 0.3649 1.0550 0.6337 0.065 Uiso 1 1 calc R U . . .
C27 C 0.2946(8) 1.1303(5) 0.5165(4) 0.0739(18) Uani 1 1 d . . . . .
H27 H 0.3715 1.1521 0.4882 0.089 Uiso 1 1 calc R U . . .
C28 C 0.1852(9) 1.1562(5) 0.4718(4) 0.081(2) Uani 1 1 d . . . . .
H28 H 0.1879 1.1967 0.4140 0.097 Uiso 1 1 calc R U . . .
C29 C 0.0736(8) 1.1228(5) 0.5120(5) 0.081(2) Uani 1 1 d . . . . .
H29 H 0.0003 1.1401 0.4812 0.097 Uiso 1 1 calc R U . . .
C30 C 0.0671(6) 1.0633(5) 0.5986(4) 0.0633(14) Uani 1 1 d . . . . .
H30 H -0.0096 1.0397 0.6251 0.076 Uiso 1 1 calc R U . . .
C31 C 0.0327(5) 1.0092(4) 0.8218(3) 0.0451(10) Uani 1 1 d . . . . .
C32 C -0.0100(6) 1.1190(5) 0.8107(4) 0.0668(15) Uani 1 1 d . . . . .
H32 H 0.0288 1.1662 0.7650 0.080 Uiso 1 1 calc R U . . .
C33 C -0.1112(7) 1.1565(6) 0.8688(5) 0.0780(19) Uani 1 1 d . . . . .
H33 H -0.1389 1.2296 0.8625 0.094 Uiso 1 1 calc R U . . .
C34 C -0.1706(6) 1.0883(6) 0.9347(4) 0.0718(17) Uani 1 1 d . . . . .
H34 H -0.2391 1.1147 0.9726 0.086 Uiso 1 1 calc R U . . .
C35 C -0.1293(6) 0.9813(6) 0.9450(4) 0.0668(16) Uani 1 1 d . . . . .
H35 H -0.1696 0.9346 0.9903 0.080 Uiso 1 1 calc R U . . .
C36 C -0.0278(5) 0.9415(4) 0.8885(3) 0.0506(11) Uani 1 1 d . . . . .
H36 H -0.0006 0.8682 0.8960 0.061 Uiso 1 1 calc R U . . .
C37 C 0.3119(5) 0.9661(4) 0.8014(3) 0.0501(11) Uani 1 1 d . . . . .
C38 C 0.3204(7) 1.0525(6) 0.8362(5) 0.0768(18) Uani 1 1 d . . . . .
H38 H 0.2493 1.1062 0.8371 0.092 Uiso 1 1 calc R U . . .
C39 C 0.4294(10) 1.0627(9) 0.8695(6) 0.107(3) Uani 1 1 d . . . . .
C40 C 0.5337(9) 0.9852(11) 0.8661(6) 0.147(5) Uani 1.173(19) 1 d . . P A 1
H40 H 0.6093 0.9931 0.8872 0.177 Uiso 1 1 calc R U . . .
C41 C 0.5317(8) 0.8923(9) 0.8314(8) 0.121(4) Uani 1 1 d . . . . .
C42 C 0.4179(7) 0.8885(7) 0.8009(6) 0.089(2) Uani 1 1 d . . . . .
H42 H 0.4116 0.8289 0.7780 0.107 Uiso 1 1 calc R U . . .
C40A C -1(34) -4(34) 2(34) 0(22) Uani 0.000(19) 1 d . . P A 2

loop_
_atom_site_aniso_label
_atom_site_aniso_U_11
_atom_site_aniso_U_22
_atom_site_aniso_U_33
_atom_site_aniso_U_23
_atom_site_aniso_U_13
_atom_site_aniso_U_12
Ag1 0.0549(2) 0.03894(19) 0.04604(19) -0.01078(13) 0.00668(14) -0.01453(15)
S1 0.0776(9) 0.0601(8) 0.0402(6) -0.0008(5) -0.0017(6) -0.0221(7)
P1 0.0465(6) 0.0353(5) 0.0368(5) -0.0091(4) 0.0026(4) -0.0117(5)
P2 0.0458(6) 0.0345(6) 0.0394(5) -0.0078(4) 0.0003(5) -0.0130(5)
O1 0.060(3) 0.093(3) 0.093(3) -0.039(3) -0.018(2) -0.014(2)
O2 0.133(5) 0.070(3) 0.092(4) -0.003(3) -0.024(3) 0.000(3)
O3 0.090(4) 0.117(4) 0.080(3) 0.012(3) 0.001(3) -0.029(3)
N1 0.059(3) 0.097(4) 0.048(3) -0.008(3) -0.013(2) -0.034(3)
N2 0.096(4) 0.056(3) 0.096(4) 0.000(3) -0.023(3) -0.027(3)
N3 0.095(4) 0.050(3) 0.072(3) -0.003(2) 0.000(3) -0.003(3)
C1 0.075(4) 0.052(3) 0.035(2) -0.002(2) 0.013(2) -0.013(3)
C2 0.125(6) 0.065(4) 0.058(3) -0.007(3) 0.009(4) -0.045(4)
C3 0.118(6) 0.050(4) 0.092(5) -0.009(3) 0.027(5) -0.024(4)
C4 0.099(6) 0.070(5) 0.123(7) 0.022(5) -0.001(5) -0.001(4)
C5 0.114(9) 0.138(11) 0.271(19) -0.050(12) -0.035(11) 0.007(8)
C6 0.132(11) 0.157(13) 0.29(2) -0.017(13) -0.054(13) 0.002(9)
C7 0.047(3) 0.045(3) 0.041(2) -0.0048(19) 0.0008(19) -0.012(2)
C8 0.084(4) 0.049(3) 0.052(3) -0.006(2) 0.003(3) -0.019(3)
C9 0.114(6) 0.058(4) 0.065(4) 0.011(3) -0.002(4) -0.023(4)
C10 0.104(5) 0.086(5) 0.047(3) 0.014(3) -0.006(3) -0.025(4)
C11 0.120(6) 0.091(5) 0.043(3) -0.014(3) -0.008(3) -0.028(4)
C12 0.099(5) 0.058(3) 0.044(3) -0.011(2) -0.002(3) -0.017(3)
C13 0.058(3) 0.043(2) 0.034(2) -0.0125(18) 0.0108(19) -0.017(2)
C14 0.057(3) 0.053(3) 0.068(3) -0.023(3) 0.009(3) -0.017(2)
C15 0.065(4) 0.076(4) 0.073(4) -0.033(3) 0.016(3) -0.037(3)
C16 0.102(5) 0.056(3) 0.057(3) -0.021(3) 0.019(3) -0.042(3)
C17 0.104(5) 0.038(3) 0.063(3) -0.004(2) -0.004(3) -0.021(3)
C18 0.077(4) 0.045(3) 0.046(3) -0.007(2) -0.002(2) -0.021(3)
C19 0.043(2) 0.034(2) 0.044(2) -0.0104(18) 0.0000(18) -0.0087(18)
C20 0.056(3) 0.056(3) 0.049(3) -0.012(2) 0.008(2) -0.014(2)
C21 0.052(3) 0.069(4) 0.067(4) -0.018(3) 0.012(3) -0.015(3)
C22 0.046(3) 0.075(4) 0.086(4) -0.023(3) -0.008(3) -0.008(3)
C23 0.066(4) 0.120(6) 0.059(4) -0.023(4) -0.015(3) -0.001(4)
C24 0.057(3) 0.084(4) 0.043(3) -0.015(3) 0.000(2) -0.005(3)
C25 0.062(3) 0.031(2) 0.039(2) -0.0054(17) -0.003(2) -0.012(2)
C26 0.068(3) 0.048(3) 0.049(3) -0.006(2) -0.003(2) -0.022(2)
C27 0.114(5) 0.060(4) 0.051(3) -0.005(3) 0.006(3) -0.040(4)
C28 0.143(7) 0.061(4) 0.045(3) 0.001(3) -0.020(4) -0.039(4)
C29 0.117(6) 0.066(4) 0.068(4) -0.006(3) -0.045(4) -0.019(4)
C30 0.077(4) 0.058(3) 0.059(3) -0.005(3) -0.016(3) -0.023(3)
C31 0.047(3) 0.045(3) 0.048(2) -0.018(2) -0.002(2) -0.008(2)
C32 0.070(4) 0.055(3) 0.075(4) -0.018(3) 0.003(3) -0.011(3)
C33 0.075(4) 0.064(4) 0.097(5) -0.037(4) -0.006(4) 0.007(3)
C34 0.052(3) 0.101(5) 0.068(4) -0.039(4) 0.001(3) -0.003(3)
C35 0.052(3) 0.094(5) 0.057(3) -0.021(3) 0.004(2) -0.019(3)
C36 0.051(3) 0.054(3) 0.050(3) -0.017(2) 0.001(2) -0.014(2)
C37 0.054(3) 0.057(3) 0.040(2) -0.003(2) -0.003(2) -0.019(2)
C38 0.073(4) 0.094(5) 0.078(4) -0.035(4) -0.006(3) -0.033(4)
C39 0.092(6) 0.148(9) 0.102(6) -0.031(6) -0.025(5) -0.057(6)
C40 0.110(7) 0.236(13) 0.104(6) 0.042(7) -0.050(5) -0.111(8)
C41 0.071(5) 0.132(8) 0.157(9) 0.018(7) -0.040(6) -0.038(5)
C42 0.062(4) 0.089(5) 0.118(6) -0.008(4) -0.024(4) -0.016(4)
C40A 1(34) 0(34) 0(34) 0(34) 0(34) 0(34)

loop_
_atom_type_symbol
_atom_type_description
_atom_type_scat_dispersion_real
_atom_type_scat_dispersion_imag
_atom_type_scat_source
C C 0.0181 0.0091 'International Tables Vol C Tables 4.2.6.8 and 6.1.1.4'
H H 0.0000 0.0000 'International Tables Vol C Tables 4.2.6.8 and 6.1.1.4'
Ag Ag 0.1306 4.2820 'International Tables Vol C Tables 4.2.6.8 and 6.1.1.4'
N N 0.0311 0.0180 'International Tables Vol C Tables 4.2.6.8 and 6.1.1.4'
O O 0.0492 0.0322 'International Tables Vol C Tables 4.2.6.8 and 6.1.1.4'
P P 0.2955 0.4335 'International Tables Vol C Tables 4.2.6.8 and 6.1.1.4'
S S 0.3331 0.5567 'International Tables Vol C Tables 4.2.6.8 and 6.1.1.4'

loop_
_geom_angle_atom_site_label_1
_geom_angle_atom_site_label_2
_geom_angle_atom_site_label_3
_geom_angle
P1 Ag1 S1 109.64(4)
P1 Ag1 O1 98.00(12)
P2 Ag1 S1 108.08(4)
P2 Ag1 P1 129.48(4)
P2 Ag1 O1 109.00(12)
O1 Ag1 S1 97.59(13)
C1 S1 Ag1 102.86(18)
C7 P1 Ag1 118.26(16)
C7 P1 C19 103.9(2)
C13 P1 Ag1 114.60(14)
C13 P1 C7 103.0(2)
C13 P1 C19 105.2(2)
C19 P1 Ag1 110.54(14)
C25 P2 Ag1 113.73(15)
C31 P2 Ag1 117.41(16)
C31 P2 C25 105.6(2)
C37 P2 Ag1 110.69(18)
C37 P2 C25 103.3(2)
C37 P2 C31 104.8(2)
N1 O1 Ag1 113.9(4)
O1 N1 O2 120.9(6)
O1 N1 O3 121.2(7)
O3 N1 O2 117.8(6)
C1 N2 H2 123.1
C1 N2 C2 113.9(6)
C2 N2 H2 123.1
C1 N3 C3 110.6(6)
C1 N3 C4 126.3(7)
C4 N3 C3 123.1(6)
N2 C1 S1 125.2(5)
N2 C1 N3 109.3(6)
N3 C1 S1 125.5(5)
N2 C2 H2A 111.4
N2 C2 H2B 111.4
N2 C2 C3 101.9(6)
H2A C2 H2B 109.3
C3 C2 H2A 111.4
C3 C2 H2B 111.4
N3 C3 C2 104.3(5)
N3 C3 H3A 110.9
N3 C3 H3B 110.9
C2 C3 H3A 110.9
C2 C3 H3B 110.9
H3A C3 H3B 108.9
N3 C4 H4A 109.7
N3 C4 H4B 109.7
N3 C4 C5 109.8(9)
H4A C4 H4B 108.2
C5 C4 H4A 109.7
C5 C4 H4B 109.7
C4 C5 H5A 108.8
C4 C5 H5B 108.8
H5A C5 H5B 107.7
C6 C5 C4 113.8(15)
C6 C5 H5A 108.8
C6 C5 H5B 108.8
C5 C6 H6A 109.5
C5 C6 H6B 109.5
C5 C6 H6C 109.5
H6A C6 H6B 109.5
H6A C6 H6C 109.5
H6B C6 H6C 109.5
C8 C7 P1 118.7(4)
C12 C7 P1 123.2(4)
C12 C7 C8 118.1(5)
C7 C8 H8 119.4
C9 C8 C7 121.1(6)
C9 C8 H8 119.4
C8 C9 H9 120.0
C10 C9 C8 120.0(6)
C10 C9 H9 120.0
C9 C10 H10 120.0
C11 C10 C9 119.9(6)
C11 C10 H10 120.0
C10 C11 H11 119.6
C10 C11 C12 120.8(6)
C12 C11 H11 119.6
C7 C12 C11 120.1(6)
C7 C12 H12 119.9
C11 C12 H12 119.9
C14 C13 P1 118.5(4)
C14 C13 C18 119.3(5)
C18 C13 P1 122.2(4)
C13 C14 H14 119.6
C13 C14 C15 120.8(6)
C15 C14 H14 119.6
C14 C15 H15 120.2
C16 C15 C14 119.6(6)
C16 C15 H15 120.2
C15 C16 H16 119.7
C17 C16 C15 120.6(5)
C17 C16 H16 119.7
C16 C17 H17 119.8
C16 C17 C18 120.4(6)
C18 C17 H17 119.8
C13 C18 H18 120.3
C17 C18 C13 119.4(6)
C17 C18 H18 120.3
C20 C19 P1 123.1(4)
C20 C19 C24 118.5(5)
C24 C19 P1 118.3(4)
C19 C20 H20 119.8
C21 C20 C19 120.3(5)
C21 C20 H20 119.8
C20 C21 H21 119.7
C22 C21 C20 120.6(5)
C22 C21 H21 119.7
C21 C22 H22 120.4
C23 C22 C21 119.1(6)
C23 C22 H22 120.4
C22 C23 H23 119.5
C22 C23 C24 121.0(6)
C24 C23 H23 119.5
C19 C24 H24 119.8
C23 C24 C19 120.4(5)
C23 C24 H24 119.8
C26 C25 P2 121.3(4)
C30 C25 P2 118.6(4)
C30 C25 C26 119.5(5)
C25 C26 H26 120.3
C27 C26 C25 119.4(6)
C27 C26 H26 120.3
C26 C27 H27 119.7
C28 C27 C26 120.5(6)
C28 C27 H27 119.8
C27 C28 H28 120.0
C29 C28 C27 120.0(6)
C29 C28 H28 120.0
C28 C29 H29 119.5
C28 C29 C30 121.0(7)
C30 C29 H29 119.5
C25 C30 C29 119.6(6)
C25 C30 H30 120.2
C29 C30 H30 120.2
C32 C31 P2 123.8(4)
C36 C31 P2 116.9(4)
C36 C31 C32 119.2(5)
C31 C32 H32 120.5
C33 C32 C31 118.9(6)
C33 C32 H32 120.5
C32 C33 H33 119.4
C34 C33 C32 121.2(6)
C34 C33 H33 119.4
C33 C34 H34 120.2
C33 C34 C35 119.7(6)
C35 C34 H34 120.2
C34 C35 H35 119.8
C34 C35 C36 120.5(6)
C36 C35 H35 119.8
C31 C36 C35 120.5(5)
C31 C36 H36 119.8
C35 C36 H36 119.8
C38 C37 P2 124.1(5)
C38 C37 C42 117.7(6)
C42 C37 P2 118.2(5)
C37 C38 H38 119.0
C37 C38 C39 122.0(8)
C39 C38 H38 119.0
C40 C39 C38 118.7(9)
C40A C39 C38 66(10)
C39 C40 H40 118.8
C39 C40 C41 122.4(7)
C41 C40 H40 118.8
C42 C41 C40 114.6(9)
C42 C41 C40A 68(10)
C37 C42 H42 117.7
C41 C42 C37 124.6(9)
C41 C42 H42 117.7
C39 C40A C41 2(10)

loop_
_geom_bond_atom_site_label_1
_geom_bond_atom_site_label_2
_geom_bond_distance
Ag1 S1 2.6161(13)
Ag1 P1 2.4552(11)
Ag1 P2 2.4450(11)
Ag1 O1 2.496(4)
S1 C1 1.695(6)
P1 C7 1.826(5)
P1 C13 1.825(5)
P1 C19 1.839(5)
P2 C25 1.827(4)
P2 C31 1.827(5)
P2 C37 1.822(5)
O1 N1 1.175(7)
O2 N1 1.284(7)
O3 N1 1.227(7)
N2 H2 0.8600
N2 C1 1.313(8)
N2 C2 1.446(8)
N3 C1 1.335(7)
N3 C3 1.463(10)
N3 C4 1.419(10)
C2 H2A 0.9700
C2 H2B 0.9700
C2 C3 1.500(11)
C3 H3A 0.9700
C3 H3B 0.9700
C4 H4A 0.9700
C4 H4B 0.9700
C4 C5 1.538(15)
C5 H5A 0.9700
C5 H5B 0.9700
C5 C6 1.369(16)
C6 H6A 0.9600
C6 H6B 0.9600
C6 H6C 0.9600
C7 C8 1.383(7)
C7 C12 1.381(7)
C8 H8 0.9300
C8 C9 1.383(8)
C9 H9 0.9300
C9 C10 1.359(10)
C10 H10 0.9300
C10 C11 1.360(10)
C11 H11 0.9300
C11 C12 1.386(8)
C12 H12 0.9300
C13 C14 1.373(8)
C13 C18 1.397(7)
C14 H14 0.9300
C14 C15 1.392(8)
C15 H15 0.9300
C15 C16 1.366(9)
C16 H16 0.9300
C16 C17 1.371(9)
C17 H17 0.9300
C17 C18 1.390(8)
C18 H18 0.9300
C19 C20 1.381(6)
C19 C24 1.383(7)
C20 H20 0.9300
C20 C21 1.379(8)
C21 H21 0.9300
C21 C22 1.374(9)
C22 H22 0.9300
C22 C23 1.363(9)
C23 H23 0.9300
C23 C24 1.374(8)
C24 H24 0.9300
C25 C26 1.390(7)
C25 C30 1.386(7)
C26 H26 0.9300
C26 C27 1.388(8)
C27 H27 0.9300
C27 C28 1.377(10)
C28 H28 0.9300
C28 C29 1.353(11)
C29 H29 0.9300
C29 C30 1.388(9)
C30 H30 0.9300
C31 C32 1.397(8)
C31 C36 1.368(7)
C32 H32 0.9300
C32 C33 1.387(9)
C33 H33 0.9300
C33 C34 1.359(10)
C34 H34 0.9300
C34 C35 1.361(10)
C35 H35 0.9300
C35 C36 1.385(7)
C36 H36 0.9300
C37 C38 1.361(8)
C37 C42 1.367(9)
C38 H38 0.9300
C38 C39 1.358(10)
C39 C40 1.358(15)
C39 C40A 64(10)
C40 H40 0.9300
C40 C41 1.421(16)
C41 C42 1.360(11)
C41 C40A 63(10)
C42 H42 0.9300

loop_
_geom_hbond_atom_site_label_D
_geom_hbond_atom_site_label_H
_geom_hbond_atom_site_label_A
_geom_hbond_distance_DH
_geom_hbond_distance_HA
_geom_hbond_distance_DA
_geom_hbond_angle_DHA
_geom_hbond_site_symmetry_A
N2 H2 O1 0.86 2.25 3.016(8) 147.7 .
N2 H2 O3 0.86 2.31 3.115(8) 156.2 .
N2 H2 N1 0.86 2.61 3.460(8) 170.1 .
C4 H4A O3 0.97 2.40 3.312(10) 156.2 2_567
C14 H14 O1 0.93 2.74 3.409(7) 129.2 .
C28 H28 O1 0.93 2.71 3.490(8) 141.7 2_576
C28 H28 O2 0.93 2.74 3.354(8) 124.6 2_576
